data_7024847
loop_
_publ_author_name
'Hao, Erhong'
'Wang, Zhaoyun'
'Jiao, Lijuan'
'Wang, Shaowu'

_publ_section_title
;
 &quot;Click&quot; tetradentate ligands.
;
_journal_issue 10
_journal_name_full 'Dalton transactions (Cambridge, England : 2003)'
_journal_page_first 2660
_journal_page_last 2666
_journal_paper_doi 10.1039/b922043g
_journal_volume 39
_journal_year 2010
_chemical_formula_sum 'C22 H36 Cl2 N8 Ni O12'
_chemical_formula_weight 734.20
_chemical_name_systematic
;
?
;
_space_group_IT_number 15
_symmetry_cell_setting monoclinic
_symmetry_space_group_name_Hall '-C 2yc'
_symmetry_space_group_name_H-M 'C 1 2/c 1'
_atom_sites_solution_hydrogens geom
_atom_sites_solution_primary direct
_atom_sites_solution_secondary difmap
_audit_creation_method SHELXL-97
_cell_angle_alpha 90.00
_cell_angle_beta 92.183(5)
_cell_angle_gamma 90.00
_cell_formula_units_Z 4
_cell_length_a 7.899(5)
_cell_length_b 18.312(5)
_cell_length_c 22.243(5)
_cell_measurement_reflns_used 2853
_cell_measurement_temperature 298(2)
_cell_measurement_theta_max 25
_cell_measurement_theta_min 1.83
_cell_volume 3215(2)
_computing_structure_refinement 'SHELXL-97 (Sheldrick, 1997)'
_computing_structure_solution 'SHELXS-97 (Sheldrick, 1990)'
_diffrn_ambient_temperature 298(2)
_diffrn_measured_fraction_theta_full 0.999
_diffrn_measured_fraction_theta_max 0.999
_diffrn_measurement_device_type 'CCD area detector'
_diffrn_measurement_method 'phi and omega scans'
_diffrn_radiation_monochromator graphite
_diffrn_radiation_source 'fine-focus sealed tube'
_diffrn_radiation_type MoK\a
_diffrn_radiation_wavelength 0.71069
_diffrn_reflns_av_R_equivalents 0.0670
_diffrn_reflns_av_sigmaI/netI 0.0662
_diffrn_reflns_limit_h_max 9
_diffrn_reflns_limit_h_min -9
_diffrn_reflns_limit_k_max 19
_diffrn_reflns_limit_k_min -21
_diffrn_reflns_limit_l_max 26
_diffrn_reflns_limit_l_min -26
_diffrn_reflns_number 11232
_diffrn_reflns_theta_full 25.00
_diffrn_reflns_theta_max 25.00
_diffrn_reflns_theta_min 1.83
_exptl_absorpt_coefficient_mu 0.840
_exptl_absorpt_correction_T_max 0.8500
_exptl_absorpt_correction_T_min 0.7300
_exptl_absorpt_correction_type multi-scan
_exptl_absorpt_process_details SADABS
_exptl_crystal_colour blue
_exptl_crystal_density_diffrn 1.517
_exptl_crystal_density_method 'not measured'
_exptl_crystal_description rectangular
_exptl_crystal_F_000 1528
_exptl_crystal_size_max 0.40
_exptl_crystal_size_mid 0.20
_exptl_crystal_size_min 0.20
_refine_diff_density_max 1.197
_refine_diff_density_min -0.601
_refine_diff_density_rms 0.114
_refine_ls_extinction_coef 0.0043(15)
_refine_ls_extinction_expression Fc^*^=kFc[1+0.001xFc^2^\l^3^/sin(2\q)]^-1/4^
_refine_ls_extinction_method SHELXL
_refine_ls_goodness_of_fit_ref 1.099
_refine_ls_hydrogen_treatment none
_refine_ls_matrix_type full
_refine_ls_number_parameters 223
_refine_ls_number_reflns 2835
_refine_ls_number_restraints 49
_refine_ls_restrained_S_all 1.114
_refine_ls_R_factor_all 0.1593
_refine_ls_R_factor_gt 0.0972
_refine_ls_shift/su_max 0.000
_refine_ls_shift/su_mean 0.000
_refine_ls_structure_factor_coef Fsqd
_refine_ls_weighting_details 'calc w=1/[\s^2^(Fo^2^)+(0.2000P)^2^+0.0000P] where P=(Fo^2^+2Fc^2^)/3'
_refine_ls_weighting_scheme calc
_refine_ls_wR_factor_gt 0.2752
_refine_ls_wR_factor_ref 0.3302
_reflns_number_gt 1523
_reflns_number_total 2835
_reflns_threshold_expression >2sigma(I)
_cod_data_source_file b922043g.txt
_cod_data_source_block Ni-1
_cod_depositor_comments
;
The following automatic conversions were performed:

'_symmetry_cell_setting' value 'Monoclinic' changed to 'monoclinic'
according to /home/saulius/struct/CIF-dictionaries/cif_core.dic
dictionary named 'cif_core.dic' version 2.4.2 from 2011-04-26.

Automatic conversion script
Id: cif_fix_values 1891 2012-01-12 08:04:46Z andrius 
;
_cod_original_sg_symbol_H-M C2/c
_cod_database_code 7024847

loop_
_symmetry_equiv_pos_as_xyz
'x, y, z'
'-x, y, -z+1/2'
'x+1/2, y+1/2, z'
'-x+1/2, y+1/2, -z+1/2'
'-x, -y, -z'
'x, -y, z-1/2'
'-x+1/2, -y+1/2, -z'
'x+1/2, -y+1/2, z-1/2'

loop_
_atom_site_label
_atom_site_type_symbol
_atom_site_fract_x
_atom_site_fract_y
_atom_site_fract_z
_atom_site_U_iso_or_equiv
_atom_site_adp_type
_atom_site_occupancy
_atom_site_symmetry_multiplicity
_atom_site_calc_flag
_atom_site_refinement_flags
Ni1 Ni 1.0000 0.08202(8) 0.2500 0.0682(7) Uani 1 2 d S
O5 O 0.8471(9) 0.0038(4) 0.2886(3) 0.105(2) Uani 1 1 d DU
N1 N 0.6756(8) 0.0940(4) 0.0968(3) 0.0683(18) Uani 1 1 d .
N2 N 0.6993(8) 0.0682(4) 0.1530(3) 0.0706(18) Uani 1 1 d .
N3 N 0.8539(8) 0.0850(3) 0.1694(3) 0.0681(17) Uani 1 1 d .
N4 N 1.1232(8) 0.1669(4) 0.2043(3) 0.0727(19) Uani 1 1 d .
C1 C 0.4249(10) 0.0224(5) 0.0721(4) 0.075(2) Uani 1 1 d .
H1 H 0.4619 -0.0133 0.0992 0.090 Uiso 1 1 calc R
C2 C 0.2768(11) 0.0134(5) 0.0396(4) 0.084(3) Uani 1 1 d .
H2 H 0.2131 -0.0288 0.0443 0.101 Uiso 1 1 calc R
C3 C 0.2204(12) 0.0671(6) -0.0006(4) 0.085(3) Uani 1 1 d .
H3 H 0.1203 0.0608 -0.0233 0.102 Uiso 1 1 calc R
C4 C 0.3117(13) 0.1276(6) -0.0060(4) 0.096(3) Uani 1 1 d .
H4 H 0.2708 0.1638 -0.0320 0.115 Uiso 1 1 calc R
C5 C 0.4650(11) 0.1395(5) 0.0252(4) 0.085(3) Uani 1 1 d .
H5 H 0.5272 0.1820 0.0199 0.102 Uiso 1 1 calc R
C6 C 0.5207(10) 0.0852(4) 0.0645(3) 0.068(2) Uani 1 1 d .
C7 C 0.8146(9) 0.1312(5) 0.0800(3) 0.068(2) Uani 1 1 d .
H7 H 0.8285 0.1564 0.0442 0.082 Uiso 1 1 calc R
C8 C 0.9289(9) 0.1237(5) 0.1267(3) 0.071(2) Uani 1 1 d .
C9 C 1.0999(10) 0.1535(6) 0.1376(4) 0.082(3) Uani 1 1 d .
H9A H 1.1126 0.1988 0.1156 0.099 Uiso 1 1 calc R
H9B H 1.1840 0.1190 0.1243 0.099 Uiso 1 1 calc R
C10 C 1.0219(11) 0.2339(5) 0.2190(4) 0.078(2) Uani 1 1 d .
H10A H 1.0877 0.2772 0.2108 0.094 Uiso 1 1 calc R
H10B H 0.9194 0.2352 0.1936 0.094 Uiso 1 1 calc R
C21 C 1.3013(9) 0.1770(5) 0.2198(4) 0.083(3) Uani 1 1 d .
H21A H 1.3456 0.2155 0.1956 0.125 Uiso 1 1 calc R
H21B H 1.3615 0.1326 0.2125 0.125 Uiso 1 1 calc R
H21C H 1.3149 0.1898 0.2616 0.125 Uiso 1 1 calc R
Cl1 Cl 0.8669(5) 0.16860(16) 0.88296(13) 0.1142(11) Uani 1 1 d .
O4 O 0.697(2) 0.1465(8) 0.8671(7) 0.233(6) Uani 1 1 d U
O1 O 0.8901(13) 0.2298(6) 0.8519(5) 0.173(4) Uani 1 1 d U
O2 O 0.8773(15) 0.1810(6) 0.9415(5) 0.170(4) Uani 1 1 d U
O3 O 0.9664(13) 0.1043(6) 0.8722(5) 0.150(3) Uani 1 1 d U
O7 O 0.254(3) 0.8993(16) 0.3060(15) 0.228(11) Uani 0.50 1 d PDU
H7B H 0.1597 0.9063 0.3224 0.273 Uiso 1 1 d RD
O6 O 0.5000 0.9626(12) 0.2500 0.214(7) Uani 1 2 d SDU
H7A H 0.236(5) 0.879(10) 0.272(4) 0.257 Uiso 1 1 d D
H5A H 0.752(10) -0.012(9) 0.274(8) 0.257 Uiso 1 1 d D
H5B H 0.926(13) -0.025(7) 0.278(9) 0.257 Uiso 1 1 d D
H6A H 0.55(2) 0.928(6) 0.231(9) 0.257 Uiso 1 1 d D

loop_
_atom_site_aniso_label
_atom_site_aniso_U_11
_atom_site_aniso_U_22
_atom_site_aniso_U_33
_atom_site_aniso_U_23
_atom_site_aniso_U_13
_atom_site_aniso_U_12
Ni1 0.0688(10) 0.0882(12) 0.0473(9) 0.000 -0.0010(6) 0.000
O5 0.116(5) 0.111(5) 0.087(4) 0.026(4) -0.011(4) -0.021(4)
N1 0.074(4) 0.089(5) 0.042(3) 0.001(3) 0.001(3) -0.006(3)
N2 0.073(4) 0.090(5) 0.048(4) 0.008(3) 0.000(3) -0.015(3)
N3 0.063(4) 0.096(5) 0.045(4) 0.000(3) -0.004(3) -0.004(3)
N4 0.063(4) 0.099(5) 0.055(4) -0.003(3) -0.003(3) -0.010(3)
C1 0.083(6) 0.091(6) 0.051(5) -0.004(4) -0.003(4) -0.006(5)
C2 0.083(6) 0.100(7) 0.068(6) -0.010(5) 0.007(5) -0.022(5)
C3 0.076(6) 0.113(8) 0.067(6) -0.023(5) -0.008(5) -0.012(5)
C4 0.102(7) 0.120(8) 0.064(6) 0.012(6) -0.009(5) 0.004(7)
C5 0.079(6) 0.108(7) 0.067(5) 0.008(5) -0.010(4) -0.009(5)
C6 0.067(5) 0.087(6) 0.048(4) -0.006(4) -0.003(4) -0.016(4)
C7 0.065(5) 0.105(6) 0.035(4) 0.002(4) 0.005(3) -0.008(4)
C8 0.064(5) 0.099(6) 0.050(5) 0.000(4) 0.011(4) 0.001(4)
C9 0.062(5) 0.136(8) 0.050(5) -0.014(5) 0.010(4) -0.010(5)
C10 0.071(5) 0.092(6) 0.072(5) 0.010(4) 0.001(4) 0.003(4)
C21 0.055(5) 0.128(8) 0.067(5) 0.004(5) 0.003(4) -0.008(5)
Cl1 0.169(3) 0.095(2) 0.0766(18) 0.0188(14) -0.0087(17) -0.0003(18)
O4 0.217(9) 0.228(9) 0.253(10) 0.015(8) -0.024(8) 0.005(8)
O1 0.186(7) 0.172(7) 0.162(7) 0.060(6) 0.030(6) 0.013(6)
O2 0.206(8) 0.166(7) 0.140(7) -0.006(6) 0.038(6) -0.001(6)
O3 0.163(6) 0.148(6) 0.139(7) -0.017(5) -0.007(5) 0.023(6)
O7 0.224(14) 0.225(14) 0.235(14) -0.007(10) 0.024(10) 0.013(10)
O6 0.216(11) 0.218(11) 0.207(11) 0.000 0.001(9) 0.000

loop_
_atom_type_symbol
_atom_type_description
_atom_type_scat_dispersion_real
_atom_type_scat_dispersion_imag
_atom_type_scat_source
C C 0.0033 0.0016 'International Tables Vol C Tables 4.2.6.8 and 6.1.1.4'
H H 0.0000 0.0000 'International Tables Vol C Tables 4.2.6.8 and 6.1.1.4'
Cl Cl 0.1484 0.1585 'International Tables Vol C Tables 4.2.6.8 and 6.1.1.4'
N N 0.0061 0.0033 'International Tables Vol C Tables 4.2.6.8 and 6.1.1.4'
Ni Ni 0.3393 1.1124 'International Tables Vol C Tables 4.2.6.8 and 6.1.1.4'
O O 0.0106 0.0060 'International Tables Vol C Tables 4.2.6.8 and 6.1.1.4'

loop_
_geom_angle_atom_site_label_1
_geom_angle_atom_site_label_2
_geom_angle_atom_site_label_3
_geom_angle
_geom_angle_site_symmetry_1
_geom_angle_site_symmetry_3
O5 Ni1 O5 93.0(4) 2_755 .
O5 Ni1 N3 88.5(3) 2_755 .
O5 Ni1 N3 93.5(3) . .
O5 Ni1 N3 93.5(3) 2_755 2_755
O5 Ni1 N3 88.5(3) . 2_755
N3 Ni1 N3 177.0(4) . 2_755
O5 Ni1 N4 91.3(3) 2_755 .
O5 Ni1 N4 171.8(3) . .
N3 Ni1 N4 79.6(2) . .
N3 Ni1 N4 98.2(2) 2_755 .
O5 Ni1 N4 171.8(3) 2_755 2_755
O5 Ni1 N4 91.3(3) . 2_755
N3 Ni1 N4 98.2(2) . 2_755
N3 Ni1 N4 79.6(2) 2_755 2_755
N4 Ni1 N4 85.4(4) . 2_755
Ni1 O5 H5A 127(10) . .
Ni1 O5 H5B 82(10) . .
H5A O5 H5B 109(14) . .
N2 N1 C7 110.3(6) . .
N2 N1 C6 121.6(6) . .
C7 N1 C6 128.0(6) . .
N3 N2 N1 106.0(6) . .
N2 N3 C8 111.2(6) . .
N2 N3 Ni1 135.8(5) . .
C8 N3 Ni1 112.1(5) . .
C21 N4 C10 111.3(7) . .
C21 N4 C9 109.6(6) . .
C10 N4 C9 107.4(6) . .
C21 N4 Ni1 116.2(5) . .
C10 N4 Ni1 103.7(5) . .
C9 N4 Ni1 108.2(5) . .
C2 C1 C6 119.8(8) . .
C2 C1 H1 120.1 . .
C6 C1 H1 120.1 . .
C1 C2 C3 120.2(9) . .
C1 C2 H2 119.9 . .
C3 C2 H2 119.9 . .
C4 C3 C2 119.1(9) . .
C4 C3 H3 120.5 . .
C2 C3 H3 120.5 . .
C3 C4 C5 123.4(9) . .
C3 C4 H4 118.3 . .
C5 C4 H4 118.3 . .
C6 C5 C4 116.9(9) . .
C6 C5 H5 121.6 . .
C4 C5 H5 121.6 . .
C5 C6 C1 120.6(7) . .
C5 C6 N1 119.3(7) . .
C1 C6 N1 120.1(7) . .
N1 C7 C8 105.1(7) . .
N1 C7 H7 127.5 . .
C8 C7 H7 127.5 . .
N3 C8 C7 107.3(7) . .
N3 C8 C9 120.5(7) . .
C7 C8 C9 132.1(8) . .
C8 C9 N4 107.4(6) . .
C8 C9 H9A 110.2 . .
N4 C9 H9A 110.2 . .
C8 C9 H9B 110.2 . .
N4 C9 H9B 110.2 . .
H9A C9 H9B 108.5 . .
C10 C10 N4 111.0(5) 2_755 .
C10 C10 H10A 109.4 2_755 .
N4 C10 H10A 109.4 . .
C10 C10 H10B 109.4 2_755 .
N4 C10 H10B 109.4 . .
H10A C10 H10B 108.0 . .
N4 C21 H21A 109.5 . .
N4 C21 H21B 109.5 . .
H21A C21 H21B 109.5 . .
N4 C21 H21C 109.5 . .
H21A C21 H21C 109.5 . .
H21B C21 H21C 109.5 . .
O2 Cl1 O1 111.1(7) . .
O2 Cl1 O4 108.3(9) . .
O1 Cl1 O4 104.8(8) . .
O2 Cl1 O3 106.9(7) . .
O1 Cl1 O3 121.0(7) . .
O4 Cl1 O3 104.0(8) . .
H7B O7 H7A 109.5 . .

loop_
_geom_bond_atom_site_label_1
_geom_bond_atom_site_label_2
_geom_bond_distance
_geom_bond_site_symmetry_2
Ni1 O5 2.079(7) 2_755
Ni1 O5 2.079(7) .
Ni1 N3 2.095(6) .
Ni1 N3 2.095(6) 2_755
Ni1 N4 2.114(7) .
Ni1 N4 2.114(6) 2_755
O5 H5A 0.86(9) .
O5 H5B 0.86(11) .
N1 N2 1.343(8) .
N1 C7 1.357(9) .
N1 C6 1.404(9) .
N2 N3 1.299(8) .
N3 C8 1.342(10) .
N4 C21 1.448(10) .
N4 C10 1.507(10) .
N4 C9 1.509(10) .
C1 C2 1.361(11) .
C1 C6 1.389(11) .
C1 H1 0.9300 .
C2 C3 1.390(13) .
C2 H2 0.9300 .
C3 C4 1.329(13) .
C3 H3 0.9300 .
C4 C5 1.389(13) .
C4 H4 0.9300 .
C5 C6 1.385(11) .
C5 H5 0.9300 .
C7 C8 1.357(10) .
C7 H7 0.9300 .
C8 C9 1.468(11) .
C9 H9A 0.9700 .
C9 H9B 0.9700 .
C10 C10 1.433(17) 2_755
C10 H10A 0.9700 .
C10 H10B 0.9700 .
C21 H21A 0.9600 .
C21 H21B 0.9600 .
C21 H21C 0.9600 .
Cl1 O2 1.321(11) .
Cl1 O1 1.332(10) .
Cl1 O4 1.436(15) .
Cl1 O3 1.440(9) .
O7 H7B 0.8500 .
O7 H7A 0.850(11) .
O6 H6A 0.87(14) .

loop_
_geom_torsion_atom_site_label_1
_geom_torsion_atom_site_label_2
_geom_torsion_atom_site_label_3
_geom_torsion_atom_site_label_4
_geom_torsion
_geom_torsion_site_symmetry_1
_geom_torsion_site_symmetry_4
C7 N1 N2 N3 -3.9(9) . .
C6 N1 N2 N3 179.7(7) . .
N1 N2 N3 C8 2.8(8) . .
N1 N2 N3 Ni1 170.2(5) . .
O5 Ni1 N3 N2 114.9(8) 2_755 .
O5 Ni1 N3 N2 22.1(8) . .
N3 Ni1 N3 N2 -111.5(7) 2_755 .
N4 Ni1 N3 N2 -153.5(8) . .
N4 Ni1 N3 N2 -69.8(8) 2_755 .
O5 Ni1 N3 C8 -77.7(6) 2_755 .
O5 Ni1 N3 C8 -170.6(6) . .
N3 Ni1 N3 C8 55.9(5) 2_755 .
N4 Ni1 N3 C8 13.9(5) . .
N4 Ni1 N3 C8 97.6(5) 2_755 .
O5 Ni1 N4 C21 -63.7(6) 2_755 .
O5 Ni1 N4 C21 175.1(17) . .
N3 Ni1 N4 C21 -152.0(6) . .
N3 Ni1 N4 C21 30.1(6) 2_755 .
N4 Ni1 N4 C21 108.8(6) 2_755 .
O5 Ni1 N4 C10 173.9(5) 2_755 .
O5 Ni1 N4 C10 53(2) . .
N3 Ni1 N4 C10 85.7(5) . .
N3 Ni1 N4 C10 -92.3(5) 2_755 .
N4 Ni1 N4 C10 -13.6(4) 2_755 .
O5 Ni1 N4 C9 60.1(5) 2_755 .
O5 Ni1 N4 C9 -61(2) . .
N3 Ni1 N4 C9 -28.2(5) . .
N3 Ni1 N4 C9 153.8(5) 2_755 .
N4 Ni1 N4 C9 -127.5(6) 2_755 .
C6 C1 C2 C3 -0.6(13) . .
C1 C2 C3 C4 -1.1(14) . .
C2 C3 C4 C5 2.1(15) . .
C3 C4 C5 C6 -1.3(15) . .
C4 C5 C6 C1 -0.5(13) . .
C4 C5 C6 N1 179.4(8) . .
C2 C1 C6 C5 1.5(13) . .
C2 C1 C6 N1 -178.5(7) . .
N2 N1 C6 C5 145.7(8) . .
C7 N1 C6 C5 -30.0(12) . .
N2 N1 C6 C1 -34.4(11) . .
C7 N1 C6 C1 149.9(8) . .
N2 N1 C7 C8 3.5(9) . .
C6 N1 C7 C8 179.6(7) . .
N2 N3 C8 C7 -0.7(9) . .
Ni1 N3 C8 C7 -171.3(6) . .
N2 N3 C8 C9 175.3(7) . .
Ni1 N3 C8 C9 4.7(10) . .
N1 C7 C8 N3 -1.7(9) . .
N1 C7 C8 C9 -177.0(9) . .
N3 C8 C9 N4 -28.5(11) . .
C7 C8 C9 N4 146.2(9) . .
C21 N4 C9 C8 164.6(7) . .
C10 N4 C9 C8 -74.4(9) . .
Ni1 N4 C9 C8 37.0(8) . .
C21 N4 C10 C10 -84.1(9) . 2_755
C9 N4 C10 C10 155.9(8) . 2_755
Ni1 N4 C10 C10 41.5(9) . 2_755
